data_2230839
loop_
_publ_author_name
'Elmuradov, Burkhon Zh.'
'Makhmadiyarova, Charoskhon E.'
'Turgunov, Kambarali K.'
'Tashkhodjaev, Bakhodir'
'Shakhidoyatov, Khusnutdin M.'

_publ_section_title
;
 (4-Nitrophenyl)(1,2,3,9-tetrahydropyrrolo[2,1-<i>b</i>]quinazolin-3-yl)methanol
 monohydrate
;
_journal_coeditor_code RK2278
_journal_issue 7
_journal_name_full 'Acta Crystallographica Section E'
_journal_page_first o1680
_journal_paper_doi 10.1107/S1600536811021775
_journal_volume 67
_journal_year 2011
_chemical_formula_iupac 'C18 H17 N3 O3, H2 O'
_chemical_formula_moiety 'C18 H17 N3 O3, H2 O'
_chemical_formula_sum 'C18 H19 N3 O4'
_chemical_formula_weight 341.36
_chemical_melting_point_gt 473(2)
_chemical_melting_point_lt 474(2)
_chemical_name_systematic
;
(4-Nitrophenyl)(1,2,3,9-tetrahydropyrrolo[2,1-<i>b</i>]quinazolin-3-
yl)methanol monohydrate
;
_space_group_IT_number 2
_symmetry_cell_setting triclinic
_symmetry_space_group_name_Hall '-P 1'
_symmetry_space_group_name_H-M 'P -1'
_atom_sites_solution_hydrogens geom
_atom_sites_solution_primary direct
_atom_sites_solution_secondary difmap
_audit_creation_method SHELXL97
_cell_angle_alpha 91.932(8)
_cell_angle_beta 95.589(9)
_cell_angle_gamma 104.747(9)
_cell_formula_units_Z 2
_cell_length_a 6.2459(7)
_cell_length_b 11.4629(11)
_cell_length_c 11.8400(13)
_cell_measurement_reflns_used 1912
_cell_measurement_temperature 295(2)
_cell_measurement_theta_max 66.7674
_cell_measurement_theta_min 3.7524
_cell_volume 814.37(15)
_computing_cell_refinement '<i>CrysAlis Pro</i>, (Oxford Diffraction, 2009)'
_computing_data_collection '<i>CrysAlis Pro</i>, (Oxford Diffraction, 2009)'
_computing_data_reduction '<i>CrysAlis Pro</i>, (Oxford Diffraction, 2009)'
_computing_molecular_graphics '<i>XP</i> in SHELXTL (Sheldrick, 2008)'
_computing_publication_material '<i>publCIF</i> (Westrip, 2010)'
_computing_structure_refinement '<i>SHELXL97</i> (Sheldrick, 2008)'
_computing_structure_solution '<i>SHELXS97</i> (Sheldrick, 2008)'
_diffrn_ambient_temperature 295(2)
_diffrn_detector_area_resol_mean 10.2576
_diffrn_measured_fraction_theta_full 0.984
_diffrn_measured_fraction_theta_max 0.984
_diffrn_measurement_device_type 'Oxford Diffraction Xcalibur Ruby'
_diffrn_measurement_method \w-scans
_diffrn_radiation_monochromator graphite
_diffrn_radiation_source 'Enhance (Cu) X-ray Source'
_diffrn_radiation_type CuK\a
_diffrn_radiation_wavelength 1.54180
_diffrn_reflns_av_R_equivalents 0.0217
_diffrn_reflns_av_sigmaI/netI 0.0271
_diffrn_reflns_limit_h_max 7
_diffrn_reflns_limit_h_min -7
_diffrn_reflns_limit_k_max 13
_diffrn_reflns_limit_k_min -13
_diffrn_reflns_limit_l_max 14
_diffrn_reflns_limit_l_min -11
_diffrn_reflns_number 4649
_diffrn_reflns_theta_full 66.91
_diffrn_reflns_theta_max 66.91
_diffrn_reflns_theta_min 3.76
_exptl_absorpt_coefficient_mu 0.827
_exptl_absorpt_correction_T_max 1.00000
_exptl_absorpt_correction_T_min 0.79292
_exptl_absorpt_correction_type multi-scan
_exptl_absorpt_process_details '(<i>CrysAlis PRO</i>; Oxford Diffraction, 2009)'
_exptl_crystal_colour light-yellow
_exptl_crystal_density_diffrn 1.392
_exptl_crystal_density_method 'not measured'
_exptl_crystal_description prism
_exptl_crystal_F_000 360
_exptl_crystal_size_max 0.50
_exptl_crystal_size_mid 0.35
_exptl_crystal_size_min 0.15
_refine_diff_density_max 0.178
_refine_diff_density_min -0.196
_refine_ls_extinction_method none
_refine_ls_goodness_of_fit_ref 1.028
_refine_ls_hydrogen_treatment mixed
_refine_ls_matrix_type full
_refine_ls_number_parameters 238
_refine_ls_number_reflns 2867
_refine_ls_number_restraints 0
_refine_ls_restrained_S_all 1.028
_refine_ls_R_factor_all 0.0656
_refine_ls_R_factor_gt 0.0442
_refine_ls_shift/su_max 0.001
_refine_ls_shift/su_mean 0.000
_refine_ls_structure_factor_coef Fsqd
_refine_ls_weighting_details 'calc w=1/[\s^2^(Fo^2^)+(0.0752P)^2^+0.0389P] where P=(Fo^2^+2Fc^2^)/3'
_refine_ls_weighting_scheme calc
_refine_ls_wR_factor_gt 0.1129
_refine_ls_wR_factor_ref 0.1244
_reflns_number_gt 2076
_reflns_number_total 2867
_reflns_threshold_expression >2\s(I)
_cod_data_source_file rk2278.cif
_cod_data_source_block I
_cod_database_code 2230839
_cod_database_fobs_code 2230839

loop_
_symmetry_equiv_pos_as_xyz
'x, y, z'
'-x, -y, -z'

loop_
_atom_site_type_symbol
_atom_site_label
_atom_site_fract_x
_atom_site_fract_y
_atom_site_fract_z
_atom_site_U_iso_or_equiv
_atom_site_adp_type
_atom_site_calc_flag
_atom_site_refinement_flags
_atom_site_occupancy
_atom_site_symmetry_multiplicity
_atom_site_disorder_assembly
_atom_site_disorder_group
O O1 0.8540(2) 0.61715(12) 0.92847(12) 0.0555(4) Uani d . 1 1 . .
O O2 0.6598(3) 1.09493(15) 1.24380(17) 0.0991(6) Uani d . 1 1 . .
O O3 0.3240(3) 0.99048(18) 1.24831(17) 0.1005(6) Uani d . 1 1 . .
N N1 0.3825(2) 0.45278(13) 0.71834(12) 0.0471(4) Uani d . 1 1 . .
C C2 0.5561(3) 0.54174(16) 0.71298(14) 0.0427(4) Uani d . 1 1 . .
N N3 0.7234(2) 0.54380(13) 0.65065(13) 0.0487(4) Uani d . 1 1 . .
C C4 0.7416(3) 0.44111(18) 0.58074(16) 0.0537(5) Uani d . 1 1 . .
H H4A 0.8783 0.4197 0.6060 0.064 Uiso calc R 1 1 . .
H H4B 0.7473 0.4624 0.5023 0.064 Uiso calc R 1 1 . .
C C4A 0.5454(3) 0.33484(17) 0.58861(15) 0.0475(4) Uani d . 1 1 . .
C C5 0.5291(4) 0.22532(19) 0.53039(18) 0.0636(6) Uani d . 1 1 . .
H H5A 0.6415 0.2178 0.4868 0.076 Uiso calc R 1 1 . .
C C6 0.3493(4) 0.1273(2) 0.5359(2) 0.0700(6) Uani d . 1 1 . .
H H6A 0.3414 0.0545 0.4964 0.084 Uiso calc R 1 1 . .
C C7 0.1821(4) 0.13746(18) 0.59957(19) 0.0643(6) Uani d . 1 1 . .
H H7A 0.0599 0.0719 0.6028 0.077 Uiso calc R 1 1 . .
C C8 0.1959(3) 0.24550(17) 0.65902(17) 0.0558(5) Uani d . 1 1 . .
H H8A 0.0828 0.2518 0.7027 0.067 Uiso calc R 1 1 . .
C C8A 0.3761(3) 0.34467(16) 0.65443(14) 0.0451(4) Uani d . 1 1 . .
C C9 0.5996(3) 0.65999(15) 0.78287(15) 0.0457(4) Uani d . 1 1 . .
H H9A 0.4710 0.6940 0.7698 0.055 Uiso calc R 1 1 . .
C C10 0.8016(4) 0.74163(18) 0.73443(18) 0.0609(5) Uani d . 1 1 . .
H H10A 0.7562 0.8017 0.6888 0.073 Uiso calc R 1 1 . .
H H10B 0.9129 0.7828 0.7955 0.073 Uiso calc R 1 1 . .
C C11 0.8949(3) 0.65817(18) 0.66131(18) 0.0575(5) Uani d . 1 1 . .
H H11A 0.9194 0.6898 0.5874 0.069 Uiso calc R 1 1 . .
H H11B 1.0345 0.6483 0.6980 0.069 Uiso calc R 1 1 . .
C C12 0.6388(3) 0.63750(15) 0.90930(14) 0.0433(4) Uani d . 1 1 . .
H H12A 0.5295 0.5631 0.9240 0.052 Uiso calc R 1 1 . .
C C13 0.6112(3) 0.73811(15) 0.98840(14) 0.0425(4) Uani d . 1 1 . .
C C14 0.7810(3) 0.83964(17) 1.02340(17) 0.0563(5) Uani d . 1 1 . .
H H14A 0.9196 0.8485 0.9973 0.068 Uiso calc R 1 1 . .
C C15 0.7481(3) 0.92825(17) 1.09669(18) 0.0611(5) Uani d . 1 1 . .
H H15A 0.8630 0.9967 1.1193 0.073 Uiso calc R 1 1 . .
C C16 0.5446(3) 0.91394(16) 1.13547(16) 0.0510(5) Uani d . 1 1 . .
C C17 0.3738(3) 0.8124(2) 1.10522(19) 0.0652(6) Uani d . 1 1 . .
H H17A 0.2373 0.8026 1.1340 0.078 Uiso calc R 1 1 . .
C C18 0.4091(3) 0.72560(19) 1.03133(19) 0.0619(6) Uani d . 1 1 . .
H H18A 0.2942 0.6568 1.0098 0.074 Uiso calc R 1 1 . .
N N19 0.5065(4) 1.00649(17) 1.21455(16) 0.0689(5) Uani d . 1 1 . .
H H1 0.878(4) 0.600(3) 1.006(3) 0.113(10) Uiso d . 1 1 . .
O O1W 0.0490(2) 0.43285(14) 0.85779(12) 0.0573(4) Uani d . 1 1 . .
H H1W 0.151(4) 0.444(2) 0.812(2) 0.081(8) Uiso d . 1 1 . .
H H2W -0.024(4) 0.490(3) 0.864(2) 0.107(10) Uiso d . 1 1 . .

loop_
_atom_site_aniso_label
_atom_site_aniso_U_11
_atom_site_aniso_U_22
_atom_site_aniso_U_33
_atom_site_aniso_U_12
_atom_site_aniso_U_13
_atom_site_aniso_U_23
O1 0.0543(8) 0.0736(9) 0.0481(8) 0.0331(7) 0.0083(6) 0.0005(7)
O2 0.1175(15) 0.0596(10) 0.1127(15) 0.0132(10) 0.0153(11) -0.0336(10)
O3 0.0964(13) 0.1053(13) 0.1106(15) 0.0431(11) 0.0318(11) -0.0328(11)
N1 0.0458(8) 0.0505(9) 0.0447(8) 0.0111(7) 0.0108(7) -0.0062(7)
C2 0.0426(9) 0.0493(10) 0.0379(9) 0.0156(8) 0.0039(7) 0.0014(7)
N3 0.0474(8) 0.0537(9) 0.0458(9) 0.0118(7) 0.0136(7) -0.0008(7)
C4 0.0515(11) 0.0680(12) 0.0460(11) 0.0219(9) 0.0116(8) -0.0019(9)
C4A 0.0520(10) 0.0563(11) 0.0376(9) 0.0212(9) 0.0036(8) -0.0013(8)
C5 0.0705(14) 0.0696(14) 0.0563(12) 0.0293(11) 0.0087(10) -0.0112(10)
C6 0.0858(16) 0.0566(12) 0.0676(14) 0.0239(12) 0.0001(12) -0.0163(11)
C7 0.0711(14) 0.0504(11) 0.0652(13) 0.0071(10) 0.0025(11) -0.0043(10)
C8 0.0588(12) 0.0556(11) 0.0521(12) 0.0125(9) 0.0103(9) -0.0020(9)
C8A 0.0498(10) 0.0481(10) 0.0381(9) 0.0147(8) 0.0038(8) 0.0000(7)
C9 0.0472(10) 0.0466(9) 0.0443(10) 0.0153(8) 0.0032(8) -0.0012(8)
C10 0.0749(14) 0.0518(11) 0.0520(12) 0.0069(10) 0.0126(10) 0.0050(9)
C11 0.0522(11) 0.0611(12) 0.0553(12) 0.0051(9) 0.0111(9) 0.0072(9)
C12 0.0404(9) 0.0465(9) 0.0447(10) 0.0130(8) 0.0097(7) -0.0007(8)
C13 0.0394(9) 0.0471(9) 0.0412(9) 0.0121(8) 0.0042(7) 0.0001(7)
C14 0.0465(10) 0.0555(11) 0.0630(13) 0.0028(9) 0.0182(9) -0.0053(9)
C15 0.0610(12) 0.0463(10) 0.0670(13) -0.0034(9) 0.0132(10) -0.0087(9)
C16 0.0609(12) 0.0478(10) 0.0474(10) 0.0211(9) 0.0050(9) -0.0035(8)
C17 0.0436(11) 0.0751(14) 0.0766(14) 0.0156(10) 0.0139(10) -0.0211(11)
C18 0.0382(10) 0.0673(12) 0.0728(14) 0.0025(9) 0.0107(9) -0.0252(10)
N19 0.0874(14) 0.0598(11) 0.0644(12) 0.0304(11) 0.0071(10) -0.0099(9)
O1W 0.0554(9) 0.0704(9) 0.0539(8) 0.0256(7) 0.0187(7) 0.0049(7)

loop_
_atom_type_symbol
_atom_type_description
_atom_type_scat_dispersion_real
_atom_type_scat_dispersion_imag
_atom_type_scat_source
C C 0.0181 0.0091 'International Tables Vol C Tables 4.2.6.8 and 6.1.1.4'
H H 0.0000 0.0000 'International Tables Vol C Tables 4.2.6.8 and 6.1.1.4'
O O 0.0492 0.0322 'International Tables Vol C Tables 4.2.6.8 and 6.1.1.4'
N N 0.0311 0.0180 'International Tables Vol C Tables 4.2.6.8 and 6.1.1.4'

loop_
_geom_angle_atom_site_label_1
_geom_angle_atom_site_label_2
_geom_angle_atom_site_label_3
_geom_angle_site_symmetry_1
_geom_angle_site_symmetry_3
_geom_angle
_geom_angle_publ_flag
C12 O1 H1 . . 108.1(17) ?
C2 N1 C8A . . 115.94(14) ?
N1 C2 N3 . . 126.93(16) ?
N1 C2 C9 . . 123.07(15) ?
N3 C2 C9 . . 109.97(15) ?
C2 N3 C4 . . 123.89(15) ?
C2 N3 C11 . . 114.25(15) ?
C4 N3 C11 . . 121.82(14) ?
N3 C4 C4A . . 110.24(14) ?
N3 C4 H4A . . 109.6 ?
C4A C4 H4A . . 109.6 ?
N3 C4 H4B . . 109.6 ?
C4A C4 H4B . . 109.6 ?
H4A C4 H4B . . 108.1 ?
C5 C4A C8A . . 118.79(18) ?
C5 C4A C4 . . 120.53(17) ?
C8A C4A C4 . . 120.68(16) ?
C6 C5 C4A . . 121.3(2) ?
C6 C5 H5A . . 119.4 ?
C4A C5 H5A . . 119.4 ?
C7 C6 C5 . . 119.88(19) ?
C7 C6 H6A . . 120.1 ?
C5 C6 H6A . . 120.1 ?
C6 C7 C8 . . 119.8(2) ?
C6 C7 H7A . . 120.1 ?
C8 C7 H7A . . 120.1 ?
C7 C8 C8A . . 120.87(19) ?
C7 C8 H8A . . 119.6 ?
C8A C8 H8A . . 119.6 ?
C8 C8A C4A . . 119.37(17) ?
C8 C8A N1 . . 118.37(16) ?
C4A C8A N1 . . 122.25(16) ?
C2 C9 C12 . . 109.34(14) ?
C2 C9 C10 . . 103.65(14) ?
C12 C9 C10 . . 114.74(15) ?
C2 C9 H9A . . 109.6 ?
C12 C9 H9A . . 109.6 ?
C10 C9 H9A . . 109.6 ?
C11 C10 C9 . . 106.12(15) ?
C11 C10 H10A . . 110.5 ?
C9 C10 H10A . . 110.5 ?
C11 C10 H10B . . 110.5 ?
C9 C10 H10B . . 110.5 ?
H10A C10 H10B . . 108.7 ?
N3 C11 C10 . . 104.22(14) ?
N3 C11 H11A . . 110.9 ?
C10 C11 H11A . . 110.9 ?
N3 C11 H11B . . 110.9 ?
C10 C11 H11B . . 110.9 ?
H11A C11 H11B . . 108.9 ?
O1 C12 C13 . . 112.19(14) ?
O1 C12 C9 . . 107.19(13) ?
C13 C12 C9 . . 113.63(14) ?
O1 C12 H12A . . 107.9 ?
C13 C12 H12A . . 107.9 ?
C9 C12 H12A . . 107.9 ?
C14 C13 C18 . . 118.21(17) ?
C14 C13 C12 . . 123.21(15) ?
C18 C13 C12 . . 118.53(16) ?
C13 C14 C15 . . 120.99(17) ?
C13 C14 H14A . . 119.5 ?
C15 C14 H14A . . 119.5 ?
C16 C15 C14 . . 119.12(18) ?
C16 C15 H15A . . 120.4 ?
C14 C15 H15A . . 120.4 ?
C15 C16 C17 . . 121.54(17) ?
C15 C16 N19 . . 120.08(18) ?
C17 C16 N19 . . 118.35(18) ?
C16 C17 C18 . . 118.45(18) ?
C16 C17 H17A . . 120.8 ?
C18 C17 H17A . . 120.8 ?
C17 C18 C13 . . 121.65(18) ?
C17 C18 H18A . . 119.2 ?
C13 C18 H18A . . 119.2 ?
O3 N19 O2 . . 123.18(19) ?
O3 N19 C16 . . 118.45(19) ?
O2 N19 C16 . . 118.4(2) ?
H1W O1W H2W . . 118(3) ?

loop_
_geom_bond_atom_site_label_1
_geom_bond_atom_site_label_2
_geom_bond_site_symmetry_2
_geom_bond_distance
_geom_bond_publ_flag
O1 C12 . 1.420(2) ?
O1 H1 . 0.95(3) ?
O2 N19 . 1.217(2) ?
O3 N19 . 1.216(2) ?
N1 C2 . 1.294(2) ?
N1 C8A . 1.420(2) ?
C2 N3 . 1.333(2) ?
C2 C9 . 1.513(2) ?
N3 C4 . 1.451(2) ?
N3 C11 . 1.459(2) ?
C4 C4A . 1.505(3) ?
C4 H4A . 0.9700 ?
C4 H4B . 0.9700 ?
C4A C5 . 1.387(3) ?
C4A C8A . 1.398(2) ?
C5 C6 . 1.380(3) ?
C5 H5A . 0.9300 ?
C6 C7 . 1.372(3) ?
C6 H6A . 0.9300 ?
C7 C8 . 1.383(3) ?
C7 H7A . 0.9300 ?
C8 C8A . 1.388(3) ?
C8 H8A . 0.9300 ?
C9 C12 . 1.534(2) ?
C9 C10 . 1.540(3) ?
C9 H9A . 0.9800 ?
C10 C11 . 1.527(3) ?
C10 H10A . 0.9700 ?
C10 H10B . 0.9700 ?
C11 H11A . 0.9700 ?
C11 H11B . 0.9700 ?
C12 C13 . 1.515(2) ?
C12 H12A . 0.9800 ?
C13 C14 . 1.380(2) ?
C13 C18 . 1.382(2) ?
C14 C15 . 1.381(3) ?
C14 H14A . 0.9300 ?
C15 C16 . 1.366(3) ?
C15 H15A . 0.9300 ?
C16 C17 . 1.374(3) ?
C16 N19 . 1.471(2) ?
C17 C18 . 1.377(3) ?
C17 H17A . 0.9300 ?
C18 H18A . 0.9300 ?
O1W H1W . 0.86(3) ?
O1W H2W . 0.89(3) ?

loop_
_geom_hbond_atom_site_label_D
_geom_hbond_atom_site_label_H
_geom_hbond_atom_site_label_A
_geom_hbond_site_symmetry_A
_geom_hbond_distance_DH
_geom_hbond_distance_HA
_geom_hbond_distance_DA
_geom_hbond_angle_DHA
_geom_hbond_publ_flag
O1W H1W N1 1_555 0.86(2) 1.89(3) 2.751(2) 174(2) y
O1W H2W O1 1_455 0.89(3) 1.97(3) 2.835(2) 162(2) y
O1 H1 O1W 2_667 0.95(4) 1.71(3) 2.660(2) 173(3) y
C4 H4B Cg1 2_666 0.97 2.92 3.634(2) 131 y
C11 H11A Cg2 2_666 0.97 2.94 3.681(2) 134 y
